data_4326359
loop_
_publ_author_name
'Caroline E. Knapp'
'David Pugh'
'Paul F. McMillan'
'Ivan P. Parkin'
'Claire J. Carmalt'

_publ_section_title
;
 Synthetic and Structural Studies of Donor-Functionalized Alkoxy
 Derivatives of Gallium
;
_journal_name_full 'Inorganic Chemistry'
_journal_page_first 9491
_journal_page_last 9498
_journal_paper_doi 10.1021/ic201167r
_journal_volume 50
_journal_year 2011
_chemical_formula_moiety 'C12 H34 Cl2 Ga2 N2 O Si2'
_chemical_formula_sum 'C12 H34 Cl2 Ga2 N2 O Si2'
_chemical_formula_weight 488.93
_chemical_name_systematic
;
 ?
;
_space_group_IT_number 161
_symmetry_cell_setting trigonal
_symmetry_Int_Tables_number 161
_symmetry_space_group_name_Hall 'R 3 -2"c'
_symmetry_space_group_name_H-M 'R 3 c :H'
_atom_sites_solution_hydrogens geom
_atom_sites_solution_primary direct
_atom_sites_solution_secondary difmap
_audit_creation_method SHELXL-97
_cell_angle_alpha 90.00
_cell_angle_beta 90.00
_cell_angle_gamma 120.00
_cell_formula_units_Z 18
_cell_length_a 41.8983(16)
_cell_length_b 41.8983(16)
_cell_length_c 7.1970(4)
_cell_measurement_reflns_used 71888
_cell_measurement_temperature 120(2)
_cell_measurement_theta_max 27.48
_cell_measurement_theta_min 2.91
_cell_volume 10941.5(8)
_computing_cell_refinement 'DENZO (Otwinowski & Minor, 1997) & COLLECT (Hooft, R.W.W., 1998)'
_computing_data_collection 'COLLECT (Hooft, R.W.W., 1998)'
_computing_data_reduction 'DENZO (Otwinowski & Minor, 1997) & COLLECT (Hooft, R.W.W., 1998)'
_computing_molecular_graphics 'ORTEP-III (Farrugia, 1997)'
_computing_publication_material 'PLATON (Spek, 2003), WinGX (Farrugia, 1999) and enCIFer (Allen et al., 2004).'
_computing_structure_refinement 'SHELXL-97 (Sheldrick, 1997)'
_computing_structure_solution 'SHELXS-97 9Sheldrick, 1997)'
_diffrn_ambient_temperature 120(2)
_diffrn_detector_area_resol_mean '4096x4096pixels / 62x62mm'
_diffrn_measured_fraction_theta_full 0.996
_diffrn_measured_fraction_theta_max 0.996
_diffrn_measurement_device_type 'Bruker-Nonius APEX II CCD camera on \k-goniostat'
_diffrn_measurement_method '\f & \w scans'
_diffrn_radiation_monochromator '10cm confocal mirrors'
_diffrn_radiation_source 'Bruker-Nonius FR591 rotating anode'
_diffrn_radiation_type MoK\a
_diffrn_radiation_wavelength 0.71073
_diffrn_reflns_av_R_equivalents 0.1385
_diffrn_reflns_av_sigmaI/netI 0.0731
_diffrn_reflns_limit_h_max 54
_diffrn_reflns_limit_h_min -54
_diffrn_reflns_limit_k_max 53
_diffrn_reflns_limit_k_min -49
_diffrn_reflns_limit_l_max 7
_diffrn_reflns_limit_l_min -9
_diffrn_reflns_number 32747
_diffrn_reflns_theta_full 27.61
_diffrn_reflns_theta_max 27.61
_diffrn_reflns_theta_min 2.92
_diffrn_standards_number 0
_exptl_absorpt_coefficient_mu 2.535
_exptl_absorpt_correction_T_max 0.9751
_exptl_absorpt_correction_T_min 0.3885
_exptl_absorpt_correction_type multi-scan
_exptl_absorpt_process_details 'SADABS 2007/2 (Sheldrick, G.M., 2007)'
_exptl_crystal_colour colourless
_exptl_crystal_density_diffrn 1.336
_exptl_crystal_description needle
_exptl_crystal_F_000 4536
_exptl_crystal_size_max 0.46
_exptl_crystal_size_mid 0.03
_exptl_crystal_size_min 0.01
_platon_squeeze_details
;
;
_refine_diff_density_max 0.976
_refine_diff_density_min -0.535
_refine_diff_density_rms 0.130
_refine_ls_abs_structure_details 'Flack H D (1983), Acta Cryst. A39, 876-881, 2405 Friedel Pairs'
_refine_ls_abs_structure_Flack 0.47(6)
_refine_ls_extinction_method none
_refine_ls_goodness_of_fit_ref 1.132
_refine_ls_hydrogen_treatment constr
_refine_ls_matrix_type full
_refine_ls_number_parameters 195
_refine_ls_number_reflns 2833
_refine_ls_number_restraints 1
_refine_ls_restrained_S_all 1.132
_refine_ls_R_factor_all 0.1065
_refine_ls_R_factor_gt 0.0855
_refine_ls_shift/su_max 0.008
_refine_ls_shift/su_mean 0.001
_refine_ls_structure_factor_coef Fsqd
_refine_ls_weighting_details 'calc w=1/[\s^2^(Fo^2^)+(0.0440P)^2^+192.6102P] where P=(Fo^2^+2Fc^2^)/3'
_refine_ls_weighting_scheme calc
_refine_ls_wR_factor_gt 0.1559
_refine_ls_wR_factor_ref 0.1645
_reflns_number_gt 2351
_reflns_number_total 2833
_reflns_threshold_expression I>2\s(I)
_cod_data_source_file ic201167r_si_001_1.cif
_cod_data_source_block Compound_4
_cod_original_cell_volume 10941.4(8)
_cod_original_sg_symbol_H-M 'R 3 c'
_cod_database_code 4326359

loop_
_symmetry_equiv_pos_as_xyz
'x, y, z'
'-y, x-y, z'
'-x+y, -x, z'
'-y, -x, z+1/2'
'x, x-y, z+1/2'
'-x+y, y, z+1/2'
'x+2/3, y+1/3, z+1/3'
'-y+2/3, x-y+1/3, z+1/3'
'-x+y+2/3, -x+1/3, z+1/3'
'-y+2/3, -x+1/3, z+5/6'
'x+2/3, x-y+1/3, z+5/6'
'-x+y+2/3, y+1/3, z+5/6'
'x+1/3, y+2/3, z+2/3'
'-y+1/3, x-y+2/3, z+2/3'
'-x+y+1/3, -x+2/3, z+2/3'
'-y+1/3, -x+2/3, z+7/6'
'x+1/3, x-y+2/3, z+7/6'
'-x+y+1/3, y+2/3, z+7/6'

loop_
_atom_site_label
_atom_site_type_symbol
_atom_site_fract_x
_atom_site_fract_y
_atom_site_fract_z
_atom_site_U_iso_or_equiv
_atom_site_adp_type
_atom_site_occupancy
_atom_site_symmetry_multiplicity
_atom_site_calc_flag
_atom_site_refinement_flags
C1 C 0.0095(3) 0.6290(3) 0.7379(18) 0.0277(19) Uani 1 1 d .
H1A H -0.0150 0.6202 0.7914 0.041 Uiso 1 1 calc R
H1B H 0.0085 0.6316 0.6031 0.041 Uiso 1 1 calc R
H1C H 0.0269 0.6530 0.7922 0.041 Uiso 1 1 calc R
C2 C 0.0806(4) 0.6002(4) 1.0370(19) 0.038(3) Uani 1 1 d .
H2A H 0.0885 0.6209 1.1252 0.046 Uiso 1 1 calc R
H2B H 0.1001 0.5934 1.0325 0.046 Uiso 1 1 calc R
C3 C 0.0453(4) 0.5679(4) 1.103(2) 0.040(3) Uani 1 1 d .
H3A H 0.0463 0.5651 1.2392 0.048 Uiso 1 1 calc R
H3B H 0.0417 0.5451 1.0429 0.048 Uiso 1 1 calc R
C4 C 0.0131(4) 0.6019(5) 1.181(2) 0.050(4) Uani 1 1 d .
H4A H -0.0090 0.6036 1.1566 0.075 Uiso 1 1 calc R
H4B H 0.0351 0.6259 1.1604 0.075 Uiso 1 1 calc R
H4C H 0.0127 0.5943 1.3107 0.075 Uiso 1 1 calc R
C5 C -0.0215(4) 0.5389(4) 1.080(3) 0.059(4) Uani 1 1 d .
H5A H -0.0240 0.5312 1.2105 0.089 Uiso 1 1 calc R
H5B H -0.0215 0.5199 1.0010 0.089 Uiso 1 1 calc R
H5C H -0.0422 0.5424 1.0458 0.089 Uiso 1 1 calc R
C6 C 0.1125(3) 0.5875(3) 0.5494(19) 0.0277(19) Uani 1 1 d .
H6A H 0.1308 0.5952 0.4498 0.041 Uiso 1 1 calc R
H6B H 0.0877 0.5728 0.4968 0.041 Uiso 1 1 calc R
H6C H 0.1168 0.5726 0.6401 0.041 Uiso 1 1 calc R
C7 C 0.2089(4) 0.6658(5) 0.524(2) 0.058(4) Uani 1 1 d .
H7A H 0.1887 0.6440 0.4639 0.087 Uiso 1 1 calc R
H7B H 0.2318 0.6651 0.5111 0.087 Uiso 1 1 calc R
H7C H 0.2117 0.6881 0.4640 0.087 Uiso 1 1 calc R
C8 C 0.2402(4) 0.7058(5) 0.878(3) 0.065(5) Uani 1 1 d .
H8A H 0.2442 0.7289 0.8228 0.097 Uiso 1 1 calc R
H8B H 0.2617 0.7030 0.8537 0.097 Uiso 1 1 calc R
H8C H 0.2369 0.7064 1.0127 0.097 Uiso 1 1 calc R
C9 C 0.1929(5) 0.6236(4) 0.889(3) 0.074(6) Uani 1 1 d .
H9A H 0.1970 0.6279 1.0226 0.111 Uiso 1 1 calc R
H9B H 0.2110 0.6178 0.8369 0.111 Uiso 1 1 calc R
H9C H 0.1680 0.6030 0.8662 0.111 Uiso 1 1 calc R
C10 C 0.1848(4) 0.7489(4) 0.757(3) 0.070(6) Uani 1 1 d .
H10A H 0.2105 0.7548 0.7487 0.105 Uiso 1 1 calc R
H10B H 0.1837 0.7695 0.8151 0.105 Uiso 1 1 calc R
H10C H 0.1741 0.7447 0.6322 0.105 Uiso 1 1 calc R
C11 C 0.1763(5) 0.7145(5) 1.144(2) 0.068(5) Uani 1 1 d .
H11A H 0.1599 0.6935 1.2230 0.102 Uiso 1 1 calc R
H11B H 0.1775 0.7370 1.1932 0.102 Uiso 1 1 calc R
H11C H 0.2010 0.7175 1.1446 0.102 Uiso 1 1 calc R
C12 C 0.1110(4) 0.6993(4) 0.924(3) 0.051(4) Uani 1 1 d .
H12A H 0.0989 0.6929 0.8020 0.077 Uiso 1 1 calc R
H12B H 0.1125 0.7220 0.9691 0.077 Uiso 1 1 calc R
H12C H 0.0968 0.6792 1.0116 0.077 Uiso 1 1 calc R
O1 O 0.0758(2) 0.6115(2) 0.8557(13) 0.0323(19) Uani 1 1 d .
Cl1 Cl 0.00931(10) 0.54595(10) 0.6206(6) 0.0476(9) Uani 1 1 d .
Cl2 Cl 0.09065(10) 0.65459(11) 0.4833(6) 0.0495(9) Uani 1 1 d .
Ga1 Ga 0.02575(4) 0.59426(4) 0.7913(2) 0.0329(3) Uani 1 1 d .
Ga2 Ga 0.11682(4) 0.63262(4) 0.6769(2) 0.0385(4) Uani 1 1 d .
N1 N 0.0137(3) 0.5741(3) 1.0548(17) 0.041(3) Uani 1 1 d .
N2 N 0.1585(2) 0.6689(3) 0.7977(17) 0.032(2) Uani 1 1 d .
Si1 Si 0.19814(10) 0.66607(11) 0.7741(8) 0.0433(9) Uani 1 1 d .
Si2 Si 0.15793(10) 0.70618(10) 0.9017(7) 0.0404(9) Uani 1 1 d .

loop_
_atom_site_aniso_label
_atom_site_aniso_U_11
_atom_site_aniso_U_22
_atom_site_aniso_U_33
_atom_site_aniso_U_23
_atom_site_aniso_U_13
_atom_site_aniso_U_12
C1 0.014(4) 0.020(4) 0.050(5) -0.011(4) -0.001(3) 0.009(3)
C2 0.030(7) 0.046(8) 0.040(7) 0.000(6) -0.006(6) 0.020(6)
C3 0.044(8) 0.040(7) 0.037(7) 0.006(6) -0.012(6) 0.021(6)
C4 0.054(9) 0.065(10) 0.039(8) -0.011(7) 0.002(7) 0.035(8)
C5 0.041(9) 0.044(9) 0.071(11) 0.017(8) 0.006(8) 0.005(7)
C6 0.014(4) 0.020(4) 0.050(5) -0.011(4) -0.001(3) 0.009(3)
C7 0.041(9) 0.059(10) 0.081(12) -0.007(9) 0.009(8) 0.030(8)
C8 0.020(7) 0.052(10) 0.116(16) 0.000(10) -0.006(8) 0.014(7)
C9 0.068(12) 0.046(10) 0.118(17) 0.031(10) 0.020(11) 0.037(9)
C10 0.030(8) 0.035(8) 0.132(18) 0.038(10) 0.013(9) 0.007(7)
C11 0.069(12) 0.080(13) 0.063(11) -0.023(10) -0.018(9) 0.042(11)
C12 0.034(8) 0.038(7) 0.078(11) -0.014(7) 0.000(8) 0.015(7)
O1 0.016(4) 0.037(5) 0.039(5) -0.001(4) 0.003(3) 0.010(4)
Cl1 0.043(2) 0.0418(19) 0.056(2) -0.0093(17) -0.0033(17) 0.0203(16)
Cl2 0.0405(19) 0.061(2) 0.0419(19) 0.0015(17) -0.0050(15) 0.0213(17)
Ga1 0.0307(7) 0.0352(7) 0.0372(7) -0.0032(6) -0.0031(6) 0.0198(6)
Ga2 0.0284(7) 0.0358(8) 0.0435(8) -0.0058(7) 0.0004(6) 0.0101(6)
N1 0.032(6) 0.041(6) 0.049(7) -0.003(5) 0.007(5) 0.017(5)
N2 0.014(4) 0.026(5) 0.048(6) -0.011(4) -0.005(5) 0.003(4)
Si1 0.0254(18) 0.035(2) 0.067(3) 0.0064(18) -0.0005(19) 0.0136(17)
Si2 0.0255(18) 0.0281(19) 0.062(3) -0.0024(17) -0.0003(17) 0.0094(15)

loop_
_atom_type_symbol
_atom_type_description
_atom_type_scat_dispersion_real
_atom_type_scat_dispersion_imag
_atom_type_scat_source
C C 0.0033 0.0016 'International Tables Vol C Tables 4.2.6.8 and 6.1.1.4'
H H 0.0000 0.0000 'International Tables Vol C Tables 4.2.6.8 and 6.1.1.4'
O O 0.0106 0.0060 'International Tables Vol C Tables 4.2.6.8 and 6.1.1.4'
Cl Cl 0.1484 0.1585 'International Tables Vol C Tables 4.2.6.8 and 6.1.1.4'
Ga Ga 0.2307 1.6083 'International Tables Vol C Tables 4.2.6.8 and 6.1.1.4'
N N 0.0061 0.0033 'International Tables Vol C Tables 4.2.6.8 and 6.1.1.4'
Si Si 0.0817 0.0704 'International Tables Vol C Tables 4.2.6.8 and 6.1.1.4'

loop_
_geom_angle_atom_site_label_1
_geom_angle_atom_site_label_2
_geom_angle_atom_site_label_3
_geom_angle
Ga1 C1 H1A 109.5
Ga1 C1 H1B 109.5
H1A C1 H1B 109.5
Ga1 C1 H1C 109.5
H1A C1 H1C 109.5
H1B C1 H1C 109.5
O1 C2 C3 110.5(10)
O1 C2 H2A 109.6
C3 C2 H2A 109.6
O1 C2 H2B 109.6
C3 C2 H2B 109.6
H2A C2 H2B 108.1
C2 C3 N1 108.9(11)
C2 C3 H3A 109.9
N1 C3 H3A 109.9
C2 C3 H3B 109.9
N1 C3 H3B 109.9
H3A C3 H3B 108.3
N1 C4 H4A 109.5
N1 C4 H4B 109.5
H4A C4 H4B 109.5
N1 C4 H4C 109.5
H4A C4 H4C 109.5
H4B C4 H4C 109.5
N1 C5 H5A 109.5
N1 C5 H5B 109.5
H5A C5 H5B 109.5
N1 C5 H5C 109.5
H5A C5 H5C 109.5
H5B C5 H5C 109.5
Ga2 C6 H6A 109.5
Ga2 C6 H6B 109.5
H6A C6 H6B 109.5
Ga2 C6 H6C 109.5
H6A C6 H6C 109.5
H6B C6 H6C 109.5
Si1 C7 H7A 109.5
Si1 C7 H7B 109.5
H7A C7 H7B 109.5
Si1 C7 H7C 109.5
H7A C7 H7C 109.5
H7B C7 H7C 109.5
Si1 C8 H8A 109.5
Si1 C8 H8B 109.5
H8A C8 H8B 109.5
Si1 C8 H8C 109.5
H8A C8 H8C 109.5
H8B C8 H8C 109.5
Si1 C9 H9A 109.5
Si1 C9 H9B 109.5
H9A C9 H9B 109.5
Si1 C9 H9C 109.5
H9A C9 H9C 109.5
H9B C9 H9C 109.5
Si2 C10 H10A 109.5
Si2 C10 H10B 109.5
H10A C10 H10B 109.5
Si2 C10 H10C 109.5
H10A C10 H10C 109.5
H10B C10 H10C 109.5
Si2 C11 H11A 109.5
Si2 C11 H11B 109.5
H11A C11 H11B 109.5
Si2 C11 H11C 109.5
H11A C11 H11C 109.5
H11B C11 H11C 109.5
Si2 C12 H12A 109.5
Si2 C12 H12B 109.5
H12A C12 H12B 109.5
Si2 C12 H12C 109.5
H12A C12 H12C 109.5
H12B C12 H12C 109.5
C2 O1 Ga1 113.9(7)
C2 O1 Ga2 120.6(7)
Ga1 O1 Ga2 124.1(5)
O1 Ga1 C1 120.0(4)
O1 Ga1 N1 85.9(4)
C1 Ga1 N1 113.0(5)
O1 Ga1 Cl1 105.5(3)
C1 Ga1 Cl1 121.7(4)
N1 Ga1 Cl1 104.1(3)
N2 Ga2 O1 108.3(5)
N2 Ga2 C6 125.6(4)
O1 Ga2 C6 103.0(4)
N2 Ga2 Cl2 114.1(4)
O1 Ga2 Cl2 95.5(3)
C6 Ga2 Cl2 105.6(4)
C5 N1 C4 107.6(12)
C5 N1 C3 108.7(12)
C4 N1 C3 110.7(11)
C5 N1 Ga1 116.3(10)
C4 N1 Ga1 110.2(9)
C3 N1 Ga1 103.3(8)
Si1 N2 Si2 123.1(6)
Si1 N2 Ga2 116.2(6)
Si2 N2 Ga2 120.2(5)
N2 Si1 C7 109.8(7)
N2 Si1 C9 111.1(7)
C7 Si1 C9 109.6(9)
N2 Si1 C8 114.2(7)
C7 Si1 C8 105.7(9)
C9 Si1 C8 106.2(9)
N2 Si2 C12 112.8(6)
N2 Si2 C11 112.3(7)
C12 Si2 C11 104.8(8)
N2 Si2 C10 110.2(8)
C12 Si2 C10 106.2(8)
C11 Si2 C10 110.2(10)

loop_
_geom_bond_atom_site_label_1
_geom_bond_atom_site_label_2
_geom_bond_distance
C1 Ga1 1.929(11)
C1 H1A 0.9800
C1 H1B 0.9800
C1 H1C 0.9800
C2 O1 1.435(16)
C2 C3 1.497(19)
C2 H2A 0.9900
C2 H2B 0.9900
C3 N1 1.512(17)
C3 H3A 0.9900
C3 H3B 0.9900
C4 N1 1.488(18)
C4 H4A 0.9800
C4 H4B 0.9800
C4 H4C 0.9800
C5 N1 1.488(18)
C5 H5A 0.9800
C5 H5B 0.9800
C5 H5C 0.9800
C6 Ga2 2.027(11)
C6 H6A 0.9800
C6 H6B 0.9800
C6 H6C 0.9800
C7 Si1 1.859(17)
C7 H7A 0.9800
C7 H7B 0.9800
C7 H7C 0.9800
C8 Si1 1.872(16)
C8 H8A 0.9800
C8 H8B 0.9800
C8 H8C 0.9800
C9 Si1 1.870(15)
C9 H9A 0.9800
C9 H9B 0.9800
C9 H9C 0.9800
C10 Si2 1.881(15)
C10 H10A 0.9800
C10 H10B 0.9800
C10 H10C 0.9800
C11 Si2 1.870(17)
C11 H11A 0.9800
C11 H11B 0.9800
C11 H11C 0.9800
C12 Si2 1.845(14)
C12 H12A 0.9800
C12 H12B 0.9800
C12 H12C 0.9800
O1 Ga1 1.904(8)
O1 Ga2 1.966(9)
Cl1 Ga1 2.165(4)
Cl2 Ga2 2.236(4)
Ga1 N1 2.033(12)
Ga2 N2 1.860(10)
N2 Si1 1.730(10)
N2 Si2 1.745(11)

loop_
_geom_torsion_atom_site_label_1
_geom_torsion_atom_site_label_2
_geom_torsion_atom_site_label_3
_geom_torsion_atom_site_label_4
_geom_torsion
O1 C2 C3 N1 -42.1(15)
C3 C2 O1 Ga1 19.1(13)
C3 C2 O1 Ga2 -147.8(9)
C2 O1 Ga1 C1 119.2(9)
Ga2 O1 Ga1 C1 -74.4(8)
C2 O1 Ga1 N1 5.0(9)
Ga2 O1 Ga1 N1 171.3(6)
C2 O1 Ga1 Cl1 -98.6(8)
Ga2 O1 Ga1 Cl1 67.8(5)
C2 O1 Ga2 N2 -48.2(10)
Ga1 O1 Ga2 N2 146.3(6)
C2 O1 Ga2 C6 86.7(10)
Ga1 O1 Ga2 C6 -78.8(6)
C2 O1 Ga2 Cl2 -165.9(9)
Ga1 O1 Ga2 Cl2 28.6(5)
C2 C3 N1 C5 167.1(12)
C2 C3 N1 C4 -74.9(14)
C2 C3 N1 Ga1 43.0(12)
O1 Ga1 N1 C5 -145.5(11)
C1 Ga1 N1 C5 93.5(11)
Cl1 Ga1 N1 C5 -40.6(11)
O1 Ga1 N1 C4 91.7(9)
C1 Ga1 N1 C4 -29.3(10)
Cl1 Ga1 N1 C4 -163.4(8)
O1 Ga1 N1 C3 -26.6(8)
C1 Ga1 N1 C3 -147.5(8)
Cl1 Ga1 N1 C3 78.4(8)
O1 Ga2 N2 Si1 129.9(6)
C6 Ga2 N2 Si1 8.0(10)
Cl2 Ga2 N2 Si1 -125.1(6)
O1 Ga2 N2 Si2 -57.9(8)
C6 Ga2 N2 Si2 -179.9(6)
Cl2 Ga2 N2 Si2 47.1(8)
Si2 N2 Si1 C7 -116.2(9)
Ga2 N2 Si1 C7 55.7(9)
Si2 N2 Si1 C9 122.4(10)
Ga2 N2 Si1 C9 -65.7(10)
Si2 N2 Si1 C8 2.3(12)
Ga2 N2 Si1 C8 174.2(8)
Si1 N2 Si2 C12 -175.2(9)
Ga2 N2 Si2 C12 13.2(11)
Si1 N2 Si2 C11 -57.0(11)
Ga2 N2 Si2 C11 131.4(9)
Si1 N2 Si2 C10 66.2(10)
Ga2 N2 Si2 C10 -105.4(9)

loop_
_platon_squeeze_void_nr
_platon_squeeze_void_average_x
_platon_squeeze_void_average_y
_platon_squeeze_void_average_z
_platon_squeeze_void_volume
_platon_squeeze_void_count_electrons
_platon_squeeze_void_content
1 0.000 0.000 -0.013 281 50 ' '
2 0.333 0.667 0.679 280 50 ' '
3 0.667 0.333 0.345 280 50 ' '
